data_2008150
loop_
_publ_author_name
'Burrows, Lary'
'Masnovi, John'
'Baker, Ronald J.'

_publ_section_title
;
 [2,3:5,6]Dibenzo[2.2.2]octa-2,5,7-triene (<i>C</i>2/<i>c</i>) and
 [2,3:5,6]dibenzo[2.2.2]octa-2,5-diene
;
_journal_issue 2
_journal_name_full 'Acta Crystallographica Section C'
_journal_page_first 236
_journal_page_last 239
_journal_paper_doi 10.1107/S010827019801275X
_journal_volume 55
_journal_year 1999
_chemical_formula_moiety 'C16 H14'
_chemical_formula_sum 'C16 H14'
_chemical_formula_weight 206.28
_chemical_name_common 9,10-ethano-9,10-dihydroanthracene
_chemical_name_systematic
;
[2,3:5,6]Dibenzo[2.2.2]octa-2,5-diene
;
_space_group_IT_number 14
_symmetry_cell_setting monoclinic
_symmetry_space_group_name_Hall '-P 2ybc'
_symmetry_space_group_name_H-M 'P 1 21/c 1'
_cell_angle_alpha 90.0
_cell_angle_beta 104.620(10)
_cell_angle_gamma 90.0
_cell_formula_units_Z 4
_cell_length_a 10.6880(10)
_cell_length_b 6.3449(6)
_cell_length_c 16.978(3)
_cell_measurement_reflns_used 25
_cell_measurement_temperature 293
_cell_measurement_theta_max 13.6
_cell_measurement_theta_min 7.2
_cell_volume 1114.1(3)
_computing_cell_refinement 'CAD-4-PC Software.'
_computing_data_collection 'CAD-4-PC Software. (Enraf-Nonius, 1993)'
_computing_data_reduction 'DATRD2 in NRCVAX (Gabe et al., 1989)'
_computing_molecular_graphics 'ORTEP in NRCVAX'
_computing_publication_material 'TABLES in NRCVAX, Jan 94 Version'
_computing_structure_refinement 'LSTSQ in NRCVAX'
_computing_structure_solution 'SOLVER in NRCVAX'
_diffrn_ambient_temperature 298
_diffrn_measurement_device 'Nonius CAD-4'
_diffrn_measurement_method '\w scan b/P/b'
_diffrn_radiation_monochromator graphite
_diffrn_radiation_source 'xray tube'
_diffrn_radiation_type 'Mo K\a'
_diffrn_radiation_wavelength 0.70930
_diffrn_reflns_av_R_equivalents 0.012
_diffrn_reflns_limit_h_max 12
_diffrn_reflns_limit_h_min -12
_diffrn_reflns_limit_k_max 7
_diffrn_reflns_limit_k_min 0
_diffrn_reflns_limit_l_max 20
_diffrn_reflns_limit_l_min 0
_diffrn_reflns_number 2033
_diffrn_reflns_theta_max 25
_diffrn_reflns_theta_min 2
_diffrn_standards_decay_% none
_diffrn_standards_interval_time 120
_diffrn_standards_number 3
_exptl_absorpt_coefficient_mu 0.069
_exptl_absorpt_correction_type none
_exptl_crystal_colour colorless
_exptl_crystal_density_diffrn 1.230
_exptl_crystal_density_meas ?
_exptl_crystal_description plate
_exptl_crystal_F_000 440
_exptl_crystal_size_max 0.4
_exptl_crystal_size_mid 0.3
_exptl_crystal_size_min 0.3
_refine_diff_density_max 0.14
_refine_diff_density_min -0.15
_refine_ls_extinction_coef 1.10(11)
_refine_ls_extinction_method 'Larson (1970)'
_refine_ls_goodness_of_fit_ref 2.03
_refine_ls_hydrogen_treatment 'H atoms: see below'
_refine_ls_matrix_type full
_refine_ls_number_constraints 0
_refine_ls_number_parameters 146
_refine_ls_number_reflns 1621
_refine_ls_number_restraints 0
_refine_ls_R_factor_all 0.035
_refine_ls_R_factor_obs 0.035
_refine_ls_shift/esd_max <0.001
_refine_ls_structure_factor_coef F
_refine_ls_weighting_details 'w = 1/[\s^2^(F)+0.0002F^2^]'
_refine_ls_weighting_scheme calc
_refine_ls_wR_factor_all 0.042
_refine_ls_wR_factor_obs 0.042
_reflns_number_observed 1622
_reflns_number_total 1958
_reflns_observed_criterion 'I~net~ > 2\s(I~net~)'
_cod_data_source_file fr1160.cif
_cod_data_source_block II
_cod_depositor_comments
;
The following automatic conversions were performed:
'_symmetry_cell_setting' value 'Monoclinic' changed to 'monoclinic'
according to '/home/saulius/struct/CIF-dictionaries/cif_core.dic'
dictionary named 'cif_core.dic' version 2.4.1 from 2010-06-29.

Automatic conversion script
Id: cif_fix_enum 1527 2010-12-29 10:47:43Z saulius 

The following automatic conversions were performed:

'_atom_site_thermal_displace_type' tag value 'Uij' was replaced with
'Uani' value 16 times.

Automatic conversion script
Id: cif_fix_values 1646 2011-03-28 12:23:43Z adriana 

The following automatic conversions were performed:

'_exptl_crystal_density_meas' value 'not measured' was changed to '?'
- the value is perceived as not measured.

Automatic conversion script
Id: cif_fix_values 3008 2015-01-20 13:52:24Z robertas 

The following automatic conversions were performed:

'_refine_ls_weighting_scheme' value '1/[\s^2^(F)+0.0002F^2^]' was
changed to 'calc'. New tag '_refine_ls_weighting_details' was
created. The value of the new tag was set to 'w =
1/[\s^2^(F)+0.0002F^2^]'.

Automatic conversion script
Id: cif_fix_values 3143 2015-03-26 13:38:13Z robertas 
;
_cod_original_cell_volume 1114.1(2)
_cod_original_sg_symbol_H-M 'P 21/c'
_cod_database_code 2008150

loop_
_symmetry_equiv_pos_as_xyz
x,y,z
-x,-y,-z
-x,1/2+y,1/2-z
x,1/2-y,1/2+z

loop_
_atom_site_aniso_label
_atom_site_aniso_U_11
_atom_site_aniso_U_22
_atom_site_aniso_U_33
_atom_site_aniso_U_12
_atom_site_aniso_U_13
_atom_site_aniso_U_23
_atom_site_aniso_type_symbol
C1 0.0390(7) 0.0518(8) 0.0443(7) 0.0062(6) 0.0075(6) -0.0053(6) C
C2 0.0396(8) 0.0730(11) 0.0497(9) 0.0023(7) 0.0140(7) -0.0005(8) C
C3 0.0406(8) 0.0625(10) 0.0519(9) -0.0091(7) 0.0080(6) 0.0048(7) C
C4 0.0440(7) 0.0421(8) 0.0456(8) -0.0026(6) 0.0026(6) 0.0032(6) C
C4a 0.0390(7) 0.0370(7) 0.0377(7) 0.0037(6) 0.0047(5) 0.0026(6) C
C5 0.0504(8) 0.0529(9) 0.0517(8) 0.0153(7) 0.0230(7) 0.0108(7) C
C6 0.0446(9) 0.0812(12) 0.0591(10) 0.0204(8) 0.0202(7) 0.0185(9) C
C7 0.0368(8) 0.0867(12) 0.0503(9) -0.0010(8) 0.0117(6) 0.0133(8) C
C8 0.0426(8) 0.0590(9) 0.0436(8) -0.0065(7) 0.0139(6) 0.0043(7) C
C8a 0.0408(7) 0.0415(7) 0.0399(7) 0.0008(6) 0.0148(6) 0.0051(6) C
C9 0.0429(7) 0.0320(7) 0.0443(7) 0.0016(6) 0.0119(6) -0.0023(6) C
C9a 0.0355(7) 0.0394(7) 0.0379(7) 0.0045(6) 0.0053(5) 0.0007(6) C
C10 0.0488(8) 0.0328(7) 0.0449(8) 0.0037(6) 0.0139(6) -0.0034(6) C
C10a 0.0446(7) 0.0403(8) 0.0418(7) 0.0054(6) 0.0177(6) 0.0062(6) C
C11 0.0596(9) 0.0445(8) 0.0416(7) 0.0042(7) 0.0135(6) -0.0001(6) C
C12 0.0555(8) 0.0387(8) 0.0478(8) 0.0062(6) 0.0116(6) 0.0057(6) C

loop_
_atom_site_label
_atom_site_fract_x
_atom_site_fract_y
_atom_site_fract_z
_atom_site_U_iso_or_equiv
_atom_site_thermal_displace_type
_atom_site_calc_flag
_atom_site_refinement_flags
_atom_site_type_symbol
C1 0.60137(12) 0.9607(2) 0.16227(8) 0.0456(7) Uani ? . C
C2 0.50814(13) 0.8176(3) 0.17183(9) 0.0536(9) Uani ? . C
C3 0.50375(13) 0.6179(2) 0.13945(9) 0.0523(8) Uani ? . C
C4 0.59155(12) 0.5580(2) 0.09614(8) 0.0455(7) Uani ? . C
C4a 0.68442(12) 0.69942(19) 0.08607(7) 0.0388(7) Uani ? . C
C5 1.02293(13) 0.5829(2) 0.11228(9) 0.0499(8) Uani ? . C
C6 1.13594(14) 0.6528(3) 0.16491(10) 0.0603(10) Uani ? . C
C7 1.14291(13) 0.8510(3) 0.19929(9) 0.0578(10) Uani ? . C
C8 1.03567(13) 0.9834(2) 0.18174(8) 0.0479(8) Uani ? . C
C8a 0.92197(11) 0.9142(2) 0.12940(8) 0.0399(7) Uani ? . C
C9 0.79727(12) 1.03587(19) 0.10213(8) 0.0396(7) Uani ? . C
C9a 0.69031(11) 0.9015(2) 0.11970(8) 0.0383(6) Uani ? . C
C10 0.78510(13) 0.6640(2) 0.03868(8) 0.0418(7) Uani ? . C
C10a 0.91518(12) 0.7136(2) 0.09453(8) 0.0410(7) Uani ? . C
C11 0.75912(14) 0.8326(2) -0.02975(8) 0.0484(8) Uani ? . C
C12 0.76889(13) 1.0544(2) 0.00792(9) 0.0476(8) Uani ? . C
H1 0.604 1.106 0.184 0.051 Uiso ? . H
H2 0.445 0.863 0.202 0.066 Uiso ? . H
H3 0.439 0.514 0.146 0.067 Uiso ? . H
H4 0.587 0.417 0.073 0.045 Uiso ? . H
H5 1.015 0.440 0.087 0.052 Uiso ? . H
H6 1.208 0.557 0.178 0.069 Uiso ? . H
H7 1.223 0.901 0.238 0.070 Uiso ? . H
H8 1.038 1.126 0.206 0.052 Uiso ? . H
H9 0.802 1.177 0.128 0.040 Uiso ? . H
H10 0.781 0.522 0.018 0.039 Uiso ? . H
H11a 0.668 0.808 -0.066 0.064 Uiso ? . H
H11b 0.824 0.817 -0.063 0.060 Uiso ? . H
H12a 0.689 1.133 -0.012 0.050 Uiso ? . H
H12b 0.840 1.139 -0.008 0.063 Uiso ? . H

loop_
_atom_type_symbol
_atom_type_scat_dispersion_real
_atom_type_scat_dispersion_imag
_atom_type_scat_source
C 0.002 0.002 'International Tables Vol. IV Table 2.2B'
H 0.000 0.000 'International Tables Vol. IV Table 2.2B'

loop_
_geom_angle_atom_site_label_1
_geom_angle_atom_site_label_2
_geom_angle_atom_site_label_3
_geom_angle
_geom_angle_publ_flag
C2 C1 C9a 119.45(13) n
C2 C1 H1 121.57(13) ?
C9a C1 H1 118.95 ?
C1 C2 C3 120.57(13) n
C1 C2 H2 118.53 ?
C3 C2 H2 120.90 ?
C2 C3 C4 120.36(13) n
C2 C3 H3 121.51 ?
C4 C3 H3 118.12 ?
C3 C4 C4a 119.53(12) n
C3 C4 H4 119.83 ?
C4a C4 H4 120.64 ?
C4 C4a C9a 120.33(12) n
C4 C4a C10 126.81(12) yes
C9a C4a C10 112.84(11) yes
C6 C5 C10a 119.36(14) n
C6 C5 H5 122.06 ?
C10a C5 H5 118.56 ?
C5 C6 C7 120.72(13) n
C5 C6 H6 117.96 ?
C7 C6 H6 121.27 ?
C6 C7 C8 120.39(13) n
C6 C7 H7 121.23 ?
C8 C7 H7 118.37 ?
C7 C8 C8a 119.24(14) n
C7 C8 H8 121.82 ?
C8a C8 H8 118.94 ?
C8 C8a C9 126.83(12) yes
C8 C8a C10a 120.29(12) n
C9 C8a C10a 112.87(11) yes
C8a C9 C9a 107.69(10) yes
C8a C9 C12 106.38(10) yes
C8a C9 H9 112.80 ?
C9a C9 C12 106.50(10) yes
C9a C9 H9 112.14 ?
C12 C9 H9 110.95 ?
C1 C9a C4a 119.75(12) n
C1 C9a C9 127.03(12) yes
C4a C9a C9 113.20(11) yes
C4a C10 C10a 107.55(10) yes
C4a C10 C11 106.18(10) yes
C4a C10 H10 111.30 ?
C10a C10 C11 106.84(11) yes
C10a C10 H10 111.94 ?
C11 C10 H10 112.68 ?
C5 C10a C8a 120.00(13) n
C5 C10a C10 126.53(12) yes
C8a C10a C10 113.46(11) yes
C10 C11 C12 109.80(11) yes
C10 C11 H11a 108.21 ?
C10 C11 H11b 109.23 ?
C12 C11 H11a 110.33 ?
C12 C11 H11b 109.98 ?
H11a C11 H11b 109.26 ?
C9 C12 C11 109.50(10) yes
C9 C12 H12a 108.55 ?
C9 C12 H12b 110.03 ?
C11 C12 H12a 111.17 ?
C11 C12 H12b 110.54 ?
H12a C12 H12b 107.00 ?

loop_
_geom_bond_atom_site_label_1
_geom_bond_atom_site_label_2
_geom_bond_site_symmetry_1
_geom_bond_site_symmetry_2
_geom_bond_distance
_geom_bond_publ_flag
C1 C2 ? ? 1.388(2) n
C1 C9a ? ? 1.3834(18) n
C1 H1 ? ? 0.989 ?
C2 C3 ? ? 1.377(2) yes
C2 H2 ? ? 0.988 ?
C3 C4 ? ? 1.384(2) n
C3 H3 ? ? 0.987 ?
C4 C4a ? ? 1.3801(18) n
C4 H4 ? ? 0.975 ?
C4a C9a ? ? 1.3986(18) yes
C4a C10 ? ? 1.5142(18) yes
C5 C6 ? ? 1.382(2) n
C5 C10a ? ? 1.3890(18) n
C5 H5 ? ? 0.997 ?
C6 C7 ? ? 1.380(3) yes
C6 H6 ? ? 0.964 ?
C7 C8 ? ? 1.391(2) n
C7 H7 ? ? 0.986 ?
C8 C8a ? ? 1.3835(18) n
C8 H8 ? ? 0.994 ?
C8a C9 ? ? 1.5084(17) yes
C8a C10a ? ? 1.3978(19) yes
C9 C9a ? ? 1.5149(18) yes
C9 C12 ? ? 1.5553(19) yes
C9 H9 ? ? 0.990 ?
C10 C10a ? ? 1.5051(19) yes
C10 C11 ? ? 1.5520(19) yes
C10 H10 ? ? 0.964 ?
C11 C12 ? ? 1.5380(19) yes
C11 H11a ? ? 1.023 ?
C11 H11b ? ? 1.000 ?
C12 H12a ? ? 0.974 ?
C12 H12b ? ? 1.023 ?

loop_
_geom_torsion_atom_site_label_1
_geom_torsion_atom_site_label_2
_geom_torsion_atom_site_label_3
_geom_torsion_atom_site_label_4
_geom_torsion
C9a C1 C2 C3 0.08(13)
C2 C1 C9a C4a 0.71(13)
C2 C1 C9a C9 179.1(3)
C1 C2 C3 C4 -0.69(12)
C2 C3 C4 C4a 0.49(13)
C3 C4 C4a C9a 0.31(13)
C3 C4 C4a C10 -178.0(3)
C4 C4a C9a C1 -0.91(13)
C4 C4a C9a C9 -179.5(3)
C10 C4a C9a C1 177.6(3)
C10 C4a C9a C9 -1.02(11)
C4 C4a C10 C10a -126.7(2)
C4 C4a C10 C11 119.2(2)
C9a C4a C10 C10a 54.91(15)
C9a C4a C10 C11 -59.18(16)
C10a C5 C6 C7 -0.53(14)
C6 C5 C10a C8a 0.39(14)
C6 C5 C10a C10 179.8(3)
C5 C6 C7 C8 0.35(13)
C6 C7 C8 C8a -0.04(14)
C7 C8 C8a C9 -178.8(3)
C7 C8 C8a C10a -0.09(14)
C8 C8a C9 C9a -126.6(2)
C8 C8a C9 C12 119.6(2)
C10a C8a C9 C9a 54.64(15)
C10a C8a C9 C12 -59.22(16)
C8 C8a C10a C5 -0.09(13)
C8 C8a C10a C10 -179.5(3)
C9 C8a C10a C5 178.8(3)
C9 C8a C10a C10 -0.65(11)
C8a C9 C9a C1 127.8(2)
C8a C9 C9a C4a -53.70(15)
C12 C9 C9a C1 -118.4(2)
C12 C9 C9a C4a 60.08(16)
C8a C9 C12 C11 58.49(16)
C9a C9 C12 C11 -56.18(15)
C4a C10 C10a C5 126.4(2)
C4a C10 C10a C8a -54.14(15)
C11 C10 C10a C5 -119.9(2)
C11 C10 C10a C8a 59.51(16)
C4a C10 C11 C12 58.79(16)
C10a C10 C11 C12 -55.79(16)
C10 C11 C12 C9 -1.80(11)
